data_7016641
loop_
_publ_author_name
'Ma, Kui-Rong'
'Ma, Feng'
'Zhu, Yu-Lan'
'Yu, Lin-Juan'
'Zhao, Xiao-Min'
'Yang, Yin'
'Duan, Wei-He'

_publ_section_title
;
 N-heterocyclic amine-directed structures and properties of two Cu(ii)
 diphosphonates.
;
_journal_issue 38
_journal_name_full 'Dalton transactions (Cambridge, England : 2003)'
_journal_page_first 9774
_journal_page_last 9781
_journal_paper_doi 10.1039/c1dt10528k
_journal_volume 40
_journal_year 2011
_chemical_formula_moiety 'C44 H40 Cu3 N8 O15 P4'
_chemical_formula_sum 'C44 H40 Cu3 N8 O15 P4'
_chemical_formula_weight 1235.34
_chemical_name_systematic
;
?
;
_space_group_IT_number 2
_symmetry_cell_setting triclinic
_symmetry_space_group_name_Hall '-P 1'
_symmetry_space_group_name_H-M 'P -1'
_atom_sites_solution_hydrogens geom
_atom_sites_solution_primary direct
_atom_sites_solution_secondary difmap
_audit_creation_method SHELXL-97
_cell_angle_alpha 81.129(2)
_cell_angle_beta 84.708(2)
_cell_angle_gamma 67.205(2)
_cell_formula_units_Z 2
_cell_length_a 9.8755(13)
_cell_length_b 10.5099(14)
_cell_length_c 24.570(3)
_cell_measurement_reflns_used 5043
_cell_measurement_temperature 296(2)
_cell_measurement_theta_max 25
_cell_measurement_theta_min 0.84
_cell_volume 2321.4(5)
_computing_cell_refinement 'SMART APEX II'
_computing_data_collection 'SMART APEX II(Bruker, 2005)'
_computing_data_reduction 'SMART APEX II'
_computing_molecular_graphics SHELXTL
_computing_publication_material SHELXTL
_computing_structure_refinement 'SHELXL-97 (Sheldrick, 1997)'
_computing_structure_solution 'SHELXS-97 (Sheldrick, 1990)'
_diffrn_ambient_temperature 296(2)
_diffrn_detector_area_resol_mean 10.0
_diffrn_measured_fraction_theta_full 0.989
_diffrn_measured_fraction_theta_max 0.989
_diffrn_measurement_device_type 'SMART APEX II(Bruker, 2005)'
_diffrn_measurement_method omega-scan
_diffrn_radiation_monochromator graphite
_diffrn_radiation_source 'fine-focus sealed tube'
_diffrn_radiation_type MoK\a
_diffrn_radiation_wavelength 0.71073
_diffrn_reflns_av_R_equivalents 0.0483
_diffrn_reflns_av_sigmaI/netI 0.0818
_diffrn_reflns_limit_h_max 11
_diffrn_reflns_limit_h_min -11
_diffrn_reflns_limit_k_max 12
_diffrn_reflns_limit_k_min -12
_diffrn_reflns_limit_l_max 25
_diffrn_reflns_limit_l_min -29
_diffrn_reflns_number 16530
_diffrn_reflns_theta_full 25.00
_diffrn_reflns_theta_max 25.00
_diffrn_reflns_theta_min 0.84
_diffrn_standards_decay_% 0
_diffrn_standards_interval_count 0
_diffrn_standards_interval_time 0
_diffrn_standards_number 0
_exptl_absorpt_coefficient_mu 1.581
_exptl_absorpt_correction_T_max 0.801
_exptl_absorpt_correction_T_min 0.678
_exptl_absorpt_correction_type multi-scan
_exptl_absorpt_process_details 'SADABS, Bruker(2000)'
_exptl_crystal_colour blue
_exptl_crystal_density_diffrn 1.767
_exptl_crystal_density_method 'not measured'
_exptl_crystal_description sliceblock
_exptl_crystal_F_000 1254
_exptl_crystal_size_max 0.26
_exptl_crystal_size_mid 0.21
_exptl_crystal_size_min 0.14
_refine_diff_density_max 0.984
_refine_diff_density_min -0.786
_refine_diff_density_rms 0.115
_refine_ls_extinction_method none
_refine_ls_goodness_of_fit_ref 1.038
_refine_ls_hydrogen_treatment constr
_refine_ls_matrix_type full
_refine_ls_number_parameters 687
_refine_ls_number_reflns 8102
_refine_ls_number_restraints 896
_refine_ls_restrained_S_all 1.030
_refine_ls_R_factor_all 0.1004
_refine_ls_R_factor_gt 0.0586
_refine_ls_shift/su_max 0.000
_refine_ls_shift/su_mean 0.000
_refine_ls_structure_factor_coef Fsqd
_refine_ls_weighting_details 'calc w=1/[\s^2^(Fo^2^)+(0.1003P)^2^+0.0000P] where P=(Fo^2^+2Fc^2^)/3'
_refine_ls_weighting_scheme calc
_refine_ls_wR_factor_gt 0.1598
_refine_ls_wR_factor_ref 0.1890
_reflns_number_gt 5043
_reflns_number_total 8102
_reflns_threshold_expression >2sigma(I)
_cod_data_source_file c1dt10528k.txt
_cod_data_source_block 1
_cod_original_sg_symbol_Hall -p1
_cod_original_sg_symbol_H-M P-1
_cod_database_code 7016641

loop_
_symmetry_equiv_pos_as_xyz
'x, y, z'
'-x, -y, -z'

loop_
_atom_site_label
_atom_site_type_symbol
_atom_site_fract_x
_atom_site_fract_y
_atom_site_fract_z
_atom_site_U_iso_or_equiv
_atom_site_adp_type
_atom_site_occupancy
_atom_site_symmetry_multiplicity
_atom_site_calc_flag
_atom_site_refinement_flags
Cu1 Cu 0.69949(8) 0.44475(8) 0.33936(3) 0.0306(2) Uani 1 1 d .
Cu2 Cu 0.41912(8) 0.81542(8) 0.21518(3) 0.0340(2) Uani 1 1 d .
Cu3 Cu 0.06878(8) 0.62685(7) 0.26863(3) 0.0324(2) Uani 1 1 d .
P1 P 0.37285(17) 0.59929(17) 0.30614(7) 0.0284(4) Uani 1 1 d .
P2 P 0.14295(18) 0.88097(17) 0.28710(7) 0.0335(4) Uani 1 1 d .
P3 P 0.97389(18) 0.37338(17) 0.26684(7) 0.0293(4) Uani 1 1 d .
P4 P -0.25277(17) 0.65808(17) 0.24688(7) 0.0313(4) Uani 1 1 d .
N1 N 0.7115(6) 0.2773(5) 0.3958(2) 0.0339(13) Uani 1 1 d .
N2 N 0.7793(7) -0.2665(6) 0.6064(3) 0.0548(17) Uani 1 1 d .
H2 H 0.7884 -0.3340 0.6324 0.066 Uiso 1 1 calc R
C19 C 0.5573(9) -0.2112(8) 0.6970(3) 0.0637(19) Uani 1 1 d U
H19 H 0.6436 -0.2893 0.7029 0.076 Uiso 1 1 calc R
C21 C 1.0149(8) -0.5376(7) 0.5874(3) 0.0446(15) Uani 1 1 d U
H21 H 0.9342 -0.5424 0.6090 0.053 Uiso 1 1 calc R
N5 N 0.4059(6) 0.9758(6) 0.1570(2) 0.0455(15) Uani 1 1 d .
N6 N 0.3519(8) 1.5214(7) -0.0520(3) 0.0598(18) Uani 1 1 d .
H6A H 0.3423 1.5904 -0.0773 0.072 Uiso 1 1 calc R
C43 C 0.0888(11) 1.7739(10) -0.0485(4) 0.085(2) Uani 1 1 d U
H43 H 0.1583 1.7728 -0.0769 0.102 Uiso 1 1 calc R
C36 C 0.5860(8) 1.5072(7) -0.1321(3) 0.0462(15) Uani 1 1 d U
H36 H 0.5150 1.5867 -0.1307 0.055 Uiso 1 1 d R
O1 O 0.4917(4) 0.5051(4) 0.34541(17) 0.0366(11) Uani 1 1 d .
O2 O 0.4332(4) 0.6270(4) 0.24808(16) 0.0316(10) Uani 1 1 d .
O3 O 0.2516(4) 0.5437(4) 0.30759(18) 0.0344(10) Uani 1 1 d .
O4 O 0.2095(5) 0.8989(4) 0.22970(18) 0.0395(11) Uani 1 1 d .
O5 O 0.0358(4) 0.8085(4) 0.2904(2) 0.0422(12) Uani 1 1 d .
O6 O 0.0703(5) 1.0206(4) 0.3103(2) 0.0501(13) Uani 1 1 d .
O7 O 0.9052(4) 0.3639(4) 0.32472(17) 0.0336(10) Uani 1 1 d .
O8 O 1.0365(5) 0.2310(4) 0.24562(19) 0.0425(12) Uani 1 1 d .
O9 O 1.0877(4) 0.4382(4) 0.26194(18) 0.0347(11) Uani 1 1 d .
O10 O -0.1305(4) 0.7136(4) 0.24304(19) 0.0392(11) Uani 1 1 d .
O11 O 0.6904(4) 0.6328(4) 0.30571(17) 0.0321(10) Uani 1 1 d .
O12 O 0.6271(4) 0.7550(5) 0.20803(18) 0.0390(11) Uani 1 1 d .
O13 O 0.4062(5) 0.8345(5) 0.3180(2) 0.0437(12) Uani 1 1 d .
H131 H 0.4852 0.7718 0.3297 0.052 Uiso 1 1 d R
O14 O -0.2883(5) 0.4262(4) 0.2319(2) 0.0434(12) Uani 1 1 d .
H141 H -0.3687 0.4924 0.2245 0.052 Uiso 1 1 d R
O1W O 0.8869(12) 0.1139(14) 0.1908(4) 0.073(4) Uani 0.50 1 d P
H1W1 H 0.9641 0.0426 0.1970 0.109 Uiso 0.50 1 d PR
H1W2 H 0.8144 0.1633 0.1697 0.109 Uiso 0.50 1 d PR
O2W' O 0.848(3) 0.9422(18) 0.1792(9) 0.075(9) Uani 0.25 1 d PU
H2W1 H 0.8388 1.0141 0.1538 0.112 Uiso 0.50 1 d PRD
H2W2 H 0.8213 0.8669 0.1721 0.112 Uiso 0.50 1 d PRD
O2W O 0.820(3) 0.941(2) 0.1534(10) 0.080(10) Uani 0.25 1 d PD
C22 C 1.1364(8) -0.6545(8) 0.5821(3) 0.0539(17) Uani 1 1 d U
H22 H 1.1345 -0.7382 0.6004 0.065 Uiso 1 1 calc R
N4 N 1.2585(7) -0.6586(7) 0.5527(3) 0.065(2) Uani 1 1 d .
C23 C 1.2532(8) -0.5361(8) 0.5264(3) 0.0547(17) Uani 1 1 d U
H23 H 1.3359 -0.5343 0.5054 0.066 Uiso 1 1 calc R
C24 C 1.1341(8) -0.4113(7) 0.5280(3) 0.0465(15) Uani 1 1 d U
H24 H 1.1365 -0.3298 0.5076 0.056 Uiso 1 1 calc R
C20 C 1.0123(7) -0.4101(7) 0.5601(3) 0.0377(13) Uani 1 1 d U
C13 C 0.8837(7) -0.2791(7) 0.5630(3) 0.0363(12) Uani 1 1 d U
C14 C 0.8696(6) -0.1738(6) 0.5240(2) 0.0253(11) Uani 1 1 d U
H14 H 0.9412 -0.1806 0.4960 0.030 Uiso 1 1 calc R
C10 C 0.7509(7) -0.0584(7) 0.5256(3) 0.0335(12) Uani 1 1 d U
C11 C 0.6473(6) -0.0374(6) 0.5648(2) 0.0258(12) Uani 1 1 d U
H11 H 0.5673 0.0470 0.5639 0.031 Uiso 1 1 calc R
C12 C 0.6598(7) -0.1400(7) 0.6057(3) 0.0359(12) Uani 1 1 d U
C15 C 0.5421(7) -0.1153(7) 0.6495(3) 0.0385(14) Uani 1 1 d U
C16 C 0.4154(8) -0.0004(7) 0.6450(3) 0.0469(16) Uani 1 1 d U
H16 H 0.4029 0.0653 0.6139 0.056 Uiso 1 1 calc R
C17 C 0.3056(9) 0.0209(8) 0.6852(3) 0.0574(18) Uani 1 1 d U
H17 H 0.2217 0.1022 0.6819 0.069 Uiso 1 1 calc R
N3 N 0.3190(8) -0.0719(8) 0.7277(3) 0.081(2) Uani 1 1 d .
C18 C 0.4416(10) -0.1874(9) 0.7350(4) 0.076(2) Uani 1 1 d U
H18 H 0.4484 -0.2520 0.7661 0.091 Uiso 1 1 calc R
C7 C 0.7359(7) 0.0585(6) 0.4802(3) 0.0327(12) Uani 1 1 d U
C8 C 0.8484(7) 0.0531(7) 0.4417(3) 0.0402(15) Uani 1 1 d U
H8 H 0.9352 -0.0255 0.4434 0.048 Uiso 1 1 calc R
C9 C 0.8338(7) 0.1622(7) 0.4011(3) 0.0390(15) Uani 1 1 d U
H9 H 0.9122 0.1560 0.3762 0.047 Uiso 1 1 calc R
C5 C 0.6003(7) 0.2816(7) 0.4334(3) 0.0373(14) Uani 1 1 d U
H5 H 0.5136 0.3601 0.4304 0.045 Uiso 1 1 calc R
C6 C 0.6081(7) 0.1789(7) 0.4750(3) 0.0371(14) Uani 1 1 d U
H6 H 0.5290 0.1883 0.4999 0.045 Uiso 1 1 calc R
C44 C -0.0382(12) 1.8915(11) -0.0444(5) 0.096(3) Uani 1 1 d U
H44 H -0.0518 1.9670 -0.0716 0.116 Uiso 1 1 calc R
N7 N -0.1380(10) 1.9047(10) -0.0062(4) 0.101(3) Uani 1 1 d .
C40 C -0.1156(11) 1.7928(11) 0.0308(4) 0.087(2) Uani 1 1 d U
H40 H -0.1857 1.7970 0.0592 0.104 Uiso 1 1 calc R
C41 C 0.0064(10) 1.6707(10) 0.0294(4) 0.078(2) Uani 1 1 d U
H41 H 0.0160 1.5956 0.0564 0.093 Uiso 1 1 calc R
C42 C 0.1097(10) 1.6593(9) -0.0100(3) 0.0581(16) Uani 1 1 d U
C32 C 0.2447(9) 1.5297(8) -0.0110(3) 0.0545(15) Uani 1 1 d U
C31 C 0.2571(8) 1.4242(7) 0.0275(3) 0.0396(13) Uani 1 1 d U
H31 H 0.1834 1.4304 0.0546 0.048 Uiso 1 1 calc R
C30 C 0.3758(8) 1.3099(8) 0.0268(3) 0.0474(14) Uani 1 1 d U
C34 C 0.4818(8) 1.2970(7) -0.0124(3) 0.0437(14) Uani 1 1 d U
H34 H 0.5630 1.2137 -0.0124 0.052 Uiso 1 1 calc R
C33 C 0.4711(8) 1.4037(8) -0.0517(3) 0.0455(14) Uani 1 1 d U
C37 C 0.5872(8) 1.3944(7) -0.0945(3) 0.0441(14) Uani 1 1 d U
C38 C 0.7090(8) 1.2696(8) -0.0990(3) 0.0516(16) Uani 1 1 d U
H38 H 0.7187 1.1903 -0.0743 0.062 Uiso 1 1 calc R
C39 C 0.8135(8) 1.2664(8) -0.1403(3) 0.0525(17) Uani 1 1 d U
H39 H 0.8913 1.1819 -0.1433 0.063 Uiso 1 1 calc R
N8 N 0.8112(6) 1.3752(6) -0.1763(2) 0.0416(14) Uani 1 1 d .
C35 C 0.6990(8) 1.4928(7) -0.1716(3) 0.0436(15) Uani 1 1 d U
H35 H 0.6951 1.5707 -0.1961 0.052 Uiso 1 1 calc R
C27 C 0.3876(8) 1.1923(7) 0.0724(3) 0.0462(14) Uani 1 1 d U
C26 C 0.2873(8) 1.2113(8) 0.1158(3) 0.0527(16) Uani 1 1 d U
H26 H 0.2122 1.2978 0.1179 0.063 Uiso 1 1 calc R
C25 C 0.2982(8) 1.1016(8) 0.1564(3) 0.0539(18) Uani 1 1 d U
H25 H 0.2268 1.1159 0.1847 0.065 Uiso 1 1 calc R
C29 C 0.5037(9) 0.9588(9) 0.1137(3) 0.063(2) Uani 1 1 d U
H29 H 0.5786 0.8718 0.1124 0.076 Uiso 1 1 calc R
C28 C 0.4985(9) 1.0627(8) 0.0719(3) 0.0617(18) Uani 1 1 d U
H28 H 0.5693 1.0460 0.0433 0.074 Uiso 1 1 calc R
C1 C 0.2956(7) 0.7711(7) 0.3307(3) 0.0349(16) Uani 1 1 d U
C2 C 0.2516(8) 0.7642(8) 0.3909(3) 0.0511(19) Uani 1 1 d U
H2A H 0.3347 0.7033 0.4120 0.077 Uiso 1 1 calc R
H2B H 0.1742 0.7292 0.3973 0.077 Uiso 1 1 calc R
H2C H 0.2176 0.8556 0.4018 0.077 Uiso 1 1 calc R
C3 C -0.1777(7) 0.4880(6) 0.2224(3) 0.0311(15) Uani 1 1 d U
C4 C -0.1253(8) 0.4967(8) 0.1620(3) 0.053(2) Uani 1 1 d U
H4A H -0.0895 0.4058 0.1505 0.079 Uiso 1 1 calc R
H4B H -0.0479 0.5316 0.1578 0.079 Uiso 1 1 calc R
H4C H -0.2058 0.5583 0.1398 0.079 Uiso 1 1 calc R

loop_
_atom_site_aniso_label
_atom_site_aniso_U_11
_atom_site_aniso_U_22
_atom_site_aniso_U_33
_atom_site_aniso_U_23
_atom_site_aniso_U_13
_atom_site_aniso_U_12
Cu1 0.0207(4) 0.0343(5) 0.0317(5) -0.0001(3) 0.0026(3) -0.0073(4)
Cu2 0.0224(4) 0.0352(5) 0.0375(5) 0.0023(4) 0.0027(4) -0.0068(4)
Cu3 0.0174(4) 0.0254(4) 0.0503(5) 0.0002(4) 0.0011(4) -0.0059(3)
P1 0.0189(9) 0.0291(9) 0.0341(10) -0.0023(7) 0.0027(7) -0.0072(7)
P2 0.0269(9) 0.0259(9) 0.0450(11) -0.0084(8) 0.0098(8) -0.0081(8)
P3 0.0235(9) 0.0280(9) 0.0339(10) -0.0042(7) 0.0076(7) -0.0088(7)
P4 0.0184(9) 0.0295(9) 0.0412(10) 0.0030(8) 0.0002(7) -0.0067(7)
N1 0.026(3) 0.035(3) 0.035(3) -0.005(2) 0.008(2) -0.007(3)
N2 0.053(4) 0.044(4) 0.060(4) 0.000(3) 0.006(3) -0.016(3)
C19 0.052(3) 0.052(3) 0.054(3) 0.005(3) 0.021(3) 0.006(3)
C21 0.040(3) 0.040(3) 0.043(3) -0.004(3) 0.004(3) -0.006(3)
N5 0.031(3) 0.045(4) 0.049(4) -0.001(3) 0.011(3) -0.006(3)
N6 0.070(5) 0.060(4) 0.050(4) 0.008(3) 0.002(4) -0.032(4)
C43 0.081(4) 0.077(4) 0.071(4) 0.008(3) 0.002(4) -0.010(3)
C36 0.051(3) 0.040(3) 0.042(3) -0.003(3) 0.007(3) -0.014(3)
O1 0.023(2) 0.044(3) 0.035(3) 0.007(2) 0.000(2) -0.009(2)
O2 0.024(2) 0.034(2) 0.032(2) 0.0002(19) 0.0022(19) -0.008(2)
O3 0.023(2) 0.028(2) 0.049(3) -0.002(2) 0.001(2) -0.008(2)
O4 0.026(3) 0.039(3) 0.044(3) -0.004(2) 0.005(2) -0.004(2)
O5 0.017(2) 0.029(2) 0.076(4) -0.007(2) 0.003(2) -0.005(2)
O6 0.053(3) 0.029(3) 0.058(3) -0.012(2) 0.022(3) -0.008(2)
O7 0.021(2) 0.038(3) 0.034(3) 0.002(2) 0.0040(19) -0.006(2)
O8 0.044(3) 0.030(3) 0.048(3) -0.010(2) 0.008(2) -0.010(2)
O9 0.021(2) 0.025(2) 0.054(3) 0.000(2) 0.002(2) -0.0067(19)
O10 0.020(2) 0.028(2) 0.064(3) 0.000(2) -0.003(2) -0.005(2)
O11 0.022(2) 0.032(2) 0.035(3) 0.002(2) 0.0018(19) -0.006(2)
O12 0.021(2) 0.047(3) 0.043(3) 0.009(2) 0.000(2) -0.012(2)
O13 0.033(3) 0.041(3) 0.062(3) -0.008(2) -0.002(2) -0.018(2)
O14 0.026(3) 0.035(3) 0.070(3) -0.009(2) -0.004(2) -0.010(2)
O1W 0.070(8) 0.152(12) 0.031(6) -0.036(7) 0.021(5) -0.076(8)
O2W' 0.072(12) 0.051(10) 0.051(11) 0.035(7) 0.025(8) 0.009(8)
O2W 0.10(2) 0.079(19) 0.066(19) 0.063(15) -0.037(17) -0.054(17)
C22 0.048(3) 0.045(3) 0.054(3) -0.005(3) 0.002(3) -0.004(3)
N4 0.051(5) 0.054(4) 0.074(5) -0.021(4) -0.004(4) 0.004(4)
C23 0.042(3) 0.054(3) 0.055(4) -0.012(3) 0.009(3) -0.005(3)
C24 0.040(3) 0.046(3) 0.047(3) -0.010(3) 0.007(3) -0.010(3)
C20 0.032(3) 0.038(3) 0.038(3) -0.007(2) 0.003(2) -0.008(2)
C13 0.031(2) 0.039(2) 0.037(3) -0.007(2) 0.005(2) -0.012(2)
C14 0.021(2) 0.029(2) 0.026(2) -0.004(2) 0.009(2) -0.012(2)
C10 0.028(2) 0.038(2) 0.037(3) -0.008(2) 0.002(2) -0.014(2)
C11 0.020(2) 0.025(2) 0.026(2) 0.000(2) 0.010(2) -0.005(2)
C12 0.030(2) 0.033(2) 0.041(3) -0.007(2) 0.005(2) -0.009(2)
C15 0.033(3) 0.035(3) 0.041(3) -0.006(2) 0.011(2) -0.008(2)
C16 0.036(3) 0.042(3) 0.048(3) -0.003(3) 0.009(3) -0.002(3)
C17 0.046(3) 0.052(3) 0.054(4) -0.007(3) 0.013(3) 0.000(3)
N3 0.066(5) 0.075(5) 0.080(6) -0.018(5) 0.039(4) -0.008(4)
C18 0.063(4) 0.066(4) 0.061(4) 0.011(3) 0.022(3) 0.003(3)
C7 0.027(2) 0.034(2) 0.035(3) -0.007(2) 0.004(2) -0.009(2)
C8 0.025(3) 0.042(3) 0.039(3) -0.003(2) 0.013(2) -0.001(2)
C9 0.029(3) 0.036(3) 0.041(3) -0.004(3) 0.014(3) -0.004(3)
C5 0.024(3) 0.038(3) 0.041(3) -0.003(3) 0.007(3) -0.004(2)
C6 0.025(3) 0.041(3) 0.036(3) -0.004(2) 0.011(2) -0.005(2)
C44 0.092(4) 0.081(4) 0.082(4) 0.008(4) -0.002(4) -0.003(4)
N7 0.083(7) 0.094(7) 0.109(8) -0.016(6) -0.014(6) -0.011(6)
C40 0.078(4) 0.081(4) 0.081(4) -0.003(4) 0.003(4) -0.013(4)
C41 0.073(4) 0.074(4) 0.069(4) 0.003(3) 0.003(3) -0.014(3)
C42 0.064(3) 0.060(3) 0.049(3) -0.001(3) -0.002(3) -0.024(3)
C32 0.056(3) 0.060(3) 0.048(3) -0.001(3) 0.002(3) -0.025(2)
C31 0.041(3) 0.046(3) 0.032(3) 0.002(2) 0.007(2) -0.021(2)
C30 0.050(3) 0.051(3) 0.039(3) -0.001(2) 0.005(2) -0.020(2)
C34 0.044(3) 0.046(3) 0.037(3) 0.001(2) 0.008(2) -0.017(2)
C33 0.048(3) 0.047(3) 0.042(3) -0.002(2) -0.002(2) -0.020(2)
C37 0.045(3) 0.046(3) 0.040(3) 0.001(3) 0.002(3) -0.018(2)
C38 0.054(3) 0.046(3) 0.047(3) 0.002(3) 0.000(3) -0.014(3)
C39 0.048(3) 0.051(3) 0.049(3) -0.004(3) -0.001(3) -0.009(3)
N8 0.031(3) 0.037(3) 0.052(4) -0.003(3) 0.005(3) -0.010(3)
C35 0.046(3) 0.044(3) 0.041(3) -0.002(3) 0.004(3) -0.020(3)
C27 0.044(3) 0.046(3) 0.044(3) 0.003(2) 0.008(3) -0.018(2)
C26 0.047(3) 0.046(3) 0.049(3) 0.007(3) 0.019(3) -0.009(3)
C25 0.050(3) 0.045(3) 0.050(3) 0.002(3) 0.021(3) -0.008(3)
C29 0.052(4) 0.054(4) 0.056(4) 0.008(3) 0.015(3) 0.001(3)
C28 0.052(3) 0.061(3) 0.046(3) 0.004(3) 0.022(3) -0.003(3)
C1 0.029(4) 0.036(4) 0.041(4) -0.009(3) 0.010(3) -0.015(3)
C2 0.054(5) 0.052(5) 0.044(4) -0.013(4) 0.006(4) -0.015(4)
C3 0.025(3) 0.032(3) 0.033(4) -0.002(3) 0.000(3) -0.008(3)
C4 0.055(5) 0.059(5) 0.035(4) -0.001(4) 0.006(4) -0.015(4)

loop_
_atom_type_symbol
_atom_type_description
_atom_type_scat_dispersion_real
_atom_type_scat_dispersion_imag
_atom_type_scat_source
C C 0.0033 0.0016 'International Tables Vol C Tables 4.2.6.8 and 6.1.1.4'
H H 0.0000 0.0000 'International Tables Vol C Tables 4.2.6.8 and 6.1.1.4'
N N 0.0061 0.0033 'International Tables Vol C Tables 4.2.6.8 and 6.1.1.4'
O O 0.0106 0.0060 'International Tables Vol C Tables 4.2.6.8 and 6.1.1.4'
P P 0.1023 0.0942 'International Tables Vol C Tables 4.2.6.8 and 6.1.1.4'
Cu Cu 0.3201 1.2651 'International Tables Vol C Tables 4.2.6.8 and 6.1.1.4'

loop_
_geom_angle_atom_site_label_1
_geom_angle_atom_site_label_2
_geom_angle_atom_site_label_3
_geom_angle
_geom_angle_site_symmetry_1
_geom_angle_site_symmetry_3
O7 Cu1 O1 169.99(19) . .
O7 Cu1 O11 91.99(17) . .
O1 Cu1 O11 92.41(17) . .
O7 Cu1 N1 90.23(19) . .
O1 Cu1 N1 88.39(19) . .
O11 Cu1 N1 161.83(19) . .
O1 Cu1 O14 93.87(16) . 1_655
O7 Cu1 O14 78.29(16) . 1_655
O11 Cu1 O14 77.83(15) . 1_655
N1 Cu1 O14 120.24(18) . 1_655
O12 Cu2 O4 170.5(2) . .
O12 Cu2 O2 91.28(17) . .
O4 Cu2 O2 93.76(17) . .
O12 Cu2 N5 88.3(2) . .
O4 Cu2 N5 89.8(2) . .
O2 Cu2 N5 159.0(2) . .
O12 Cu2 O13 94.90(17) . .
O4 Cu2 O13 78.27(17) . .
O2 Cu2 O13 78.43(15) . .
N5 Cu2 O13 122.5(2) . .
O10 Cu3 O3 169.56(18) . .
O10 Cu3 O9 94.64(17) . 1_455
O3 Cu3 O9 87.27(17) . 1_455
O10 Cu3 O5 85.69(18) . .
O3 Cu3 O5 90.42(18) . .
O9 Cu3 O5 168.53(18) 1_455 .
O10 Cu3 N8 95.59(19) . 2_675
O3 Cu3 N8 94.79(18) . 2_675
O9 Cu3 N8 85.67(18) 1_455 2_675
O5 Cu3 N8 105.72(19) . 2_675
O1 P1 O3 110.2(2) . .
O1 P1 O2 113.0(2) . .
O3 P1 O2 113.3(2) . .
O1 P1 C1 106.9(3) . .
O3 P1 C1 108.7(3) . .
O2 P1 C1 104.4(3) . .
O5 P2 O4 113.5(3) . .
O5 P2 O6 110.4(3) . .
O4 P2 O6 111.5(3) . .
O5 P2 C1 107.5(3) . .
O4 P2 C1 106.2(3) . .
O6 P2 C1 107.4(3) . .
O9 P3 O7 113.5(3) . .
O9 P3 O8 111.2(2) . .
O7 P3 O8 111.3(2) . .
O9 P3 C3 107.5(3) . 1_655
O7 P3 C3 105.8(3) . 1_655
O8 P3 C3 107.3(3) . 1_655
O10 P4 O11 113.4(3) . 1_455
O10 P4 O12 108.5(2) . 1_455
O11 P4 O12 113.5(2) 1_455 1_455
O10 P4 C3 108.1(3) . .
O11 P4 C3 105.4(3) 1_455 .
O12 P4 C3 107.6(3) 1_455 .
C9 N1 C5 116.3(5) . .
C9 N1 Cu1 121.8(4) . .
C5 N1 Cu1 121.6(4) . .
C12 N2 C13 117.1(6) . .
C12 N2 H2 121.5 . .
C13 N2 H2 121.5 . .
C18 C19 C15 118.5(7) . .
C18 C19 H19 120.8 . .
C15 C19 H19 120.8 . .
C22 C21 C20 119.4(7) . .
C22 C21 H21 120.3 . .
C20 C21 H21 120.3 . .
C25 N5 C29 115.9(6) . .
C25 N5 Cu2 123.4(5) . .
C29 N5 Cu2 120.6(5) . .
C33 N6 C32 118.6(7) . .
C33 N6 H6A 120.7 . .
C32 N6 H6A 120.7 . .
C42 C43 C44 118.7(9) . .
C42 C43 H43 120.6 . .
C44 C43 H43 120.6 . .
C37 C36 C35 120.2(7) . .
C37 C36 H36 119.7 . .
C35 C36 H36 120.0 . .
P1 O1 Cu1 131.6(3) . .
P1 O2 Cu2 121.8(2) . .
P1 O3 Cu3 127.9(3) . .
P2 O4 Cu2 121.1(3) . .
P2 O5 Cu3 128.4(3) . .
P3 O7 Cu1 122.5(3) . .
P3 O9 Cu3 131.0(2) . 1_655
P4 O10 Cu3 130.8(3) . .
P4 O11 Cu1 121.5(2) 1_655 .
P4 O12 Cu2 131.2(3) 1_655 .
C1 O13 Cu2 93.6(3) . .
C1 O13 H131 104.7 . .
Cu2 O13 H131 103.8 . .
C3 O14 H141 105.3 . .
H1W1 O1W H1W2 149.2 . .
O2W O2W' H2W1 63.9 . .
O2W O2W' H2W2 57.4 . .
H2W1 O2W' H2W2 121.2 . .
O2W' O2W H2W1 67.5 . .
O2W' O2W H2W2 76.4 . .
H2W1 O2W H2W2 143.9 . .
N4 C22 C21 125.0(8) . .
N4 C22 H22 117.5 . .
C21 C22 H22 117.5 . .
C23 N4 C22 114.7(7) . .
N4 C23 C24 125.1(7) . .
N4 C23 H23 117.5 . .
C24 C23 H23 117.5 . .
C20 C24 C23 118.7(7) . .
C20 C24 H24 120.7 . .
C23 C24 H24 120.7 . .
C24 C20 C21 117.1(6) . .
C24 C20 C13 120.3(6) . .
C21 C20 C13 122.6(6) . .
C14 C13 N2 120.8(6) . .
C14 C13 C20 118.7(6) . .
N2 C13 C20 120.6(6) . .
C13 C14 C10 118.3(6) . .
C13 C14 H14 120.8 . .
C10 C14 H14 120.8 . .
C11 C10 C14 125.0(6) . .
C11 C10 C7 117.6(6) . .
C14 C10 C7 117.3(6) . .
C10 C11 C12 118.3(6) . .
C10 C11 H11 120.8 . .
C12 C11 H11 120.8 . .
C11 C12 N2 120.4(6) . .
C11 C12 C15 117.8(6) . .
N2 C12 C15 121.7(6) . .
C16 C15 C19 117.5(6) . .
C16 C15 C12 121.8(6) . .
C19 C15 C12 120.7(6) . .
C15 C16 C17 121.6(7) . .
C15 C16 H16 119.2 . .
C17 C16 H16 119.2 . .
N3 C17 C16 119.9(7) . .
N3 C17 H17 120.0 . .
C16 C17 H17 120.0 . .
C17 N3 C18 121.5(7) . .
N3 C18 C19 120.8(8) . .
N3 C18 H18 119.6 . .
C19 C18 H18 119.6 . .
C8 C7 C6 116.6(6) . .
C8 C7 C10 121.6(6) . .
C6 C7 C10 121.8(6) . .
C9 C8 C7 120.7(6) . .
C9 C8 H8 119.6 . .
C7 C8 H8 119.6 . .
N1 C9 C8 122.8(6) . .
N1 C9 H9 118.6 . .
C8 C9 H9 118.6 . .
C6 C5 N1 124.0(6) . .
C6 C5 H5 118.0 . .
N1 C5 H5 118.0 . .
C5 C6 C7 119.5(6) . .
C5 C6 H6 120.3 . .
C7 C6 H6 120.3 . .
N7 C44 C43 125.3(10) . .
N7 C44 H44 117.3 . .
C43 C44 H44 117.3 . .
C44 N7 C40 115.1(10) . .
N7 C40 C41 123.4(10) . .
N7 C40 H40 118.3 . .
C41 C40 H40 118.3 . .
C42 C41 C40 120.8(9) . .
C42 C41 H41 119.6 . .
C40 C41 H41 119.6 . .
C41 C42 C43 116.6(9) . .
C41 C42 C32 121.4(8) . .
C43 C42 C32 121.9(8) . .
C31 C32 N6 121.3(8) . .
C31 C32 C42 118.4(7) . .
N6 C32 C42 120.3(7) . .
C30 C31 C32 118.7(7) . .
C30 C31 H31 120.7 . .
C32 C31 H31 120.7 . .
C31 C30 C34 121.9(7) . .
C31 C30 C27 117.1(6) . .
C34 C30 C27 120.9(7) . .
C30 C34 C33 120.1(7) . .
C30 C34 H34 120.0 . .
C33 C34 H34 120.0 . .
N6 C33 C34 119.4(7) . .
N6 C33 C37 119.2(6) . .
C34 C33 C37 121.5(7) . .
C36 C37 C38 115.7(6) . .
C36 C37 C33 122.6(7) . .
C38 C37 C33 121.7(6) . .
C39 C38 C37 119.2(7) . .
C39 C38 H38 120.4 . .
C37 C38 H38 120.4 . .
N8 C39 C38 124.6(7) . .
N8 C39 H39 117.7 . .
C38 C39 H39 117.7 . .
C35 N8 C39 116.4(6) . .
C35 N8 Cu3 112.1(4) . 2_675
C39 N8 Cu3 127.5(5) . 2_675
N8 C35 C36 123.8(7) . .
N8 C35 H35 118.1 . .
C36 C35 H35 118.1 . .
C26 C27 C28 117.7(7) . .
C26 C27 C30 120.7(7) . .
C28 C27 C30 121.7(6) . .
C27 C26 C25 119.8(7) . .
C27 C26 H26 120.1 . .
C25 C26 H26 120.1 . .
N5 C25 C26 123.4(7) . .
N5 C25 H25 118.3 . .
C26 C25 H25 118.3 . .
N5 C29 C28 123.5(7) . .
N5 C29 H29 118.2 . .
C28 C29 H29 118.2 . .
C29 C28 C27 119.6(7) . .
C29 C28 H28 120.2 . .
C27 C28 H28 120.2 . .
O13 C1 C2 111.5(5) . .
O13 C1 P2 104.5(4) . .
C2 C1 P2 112.6(5) . .
O13 C1 P1 107.3(4) . .
C2 C1 P1 113.2(5) . .
P2 C1 P1 107.2(3) . .
C1 C2 H2A 109.5 . .
C1 C2 H2B 109.5 . .
H2A C2 H2B 109.5 . .
C1 C2 H2C 109.5 . .
H2A C2 H2C 109.5 . .
H2B C2 H2C 109.5 . .
O14 C3 C4 111.8(5) . .
O14 C3 P4 108.7(4) . .
C4 C3 P4 112.1(5) . .
O14 C3 P3 105.0(4) . 1_455
C4 C3 P3 111.0(5) . 1_455
P4 C3 P3 107.8(3) . 1_455
C3 C4 H4A 109.5 . .
C3 C4 H4B 109.5 . .
H4A C4 H4B 109.5 . .
C3 C4 H4C 109.5 . .
H4A C4 H4C 109.5 . .
H4B C4 H4C 109.5 . .

loop_
_geom_bond_atom_site_label_1
_geom_bond_atom_site_label_2
_geom_bond_distance
_geom_bond_site_symmetry_2
Cu1 O7 1.897(4) .
Cu1 O1 1.898(4) .
Cu1 O11 1.992(4) .
Cu1 N1 2.037(5) .
Cu1 O14 2.665(5) 1_655
Cu2 O12 1.900(4) .
Cu2 O4 1.933(4) .
Cu2 O2 1.977(4) .
Cu2 N5 2.005(6) .
Cu2 O13 2.554(5) .
Cu3 O10 1.939(4) .
Cu3 O3 1.944(4) .
Cu3 O9 1.950(4) 1_455
Cu3 O5 1.960(4) .
Cu3 N8 2.460(6) 2_675
P1 O1 1.517(4) .
P1 O3 1.518(4) .
P1 O2 1.524(4) .
P1 C1 1.842(6) .
P2 O5 1.515(4) .
P2 O4 1.516(4) .
P2 O6 1.536(5) .
P2 C1 1.823(7) .
P3 O9 1.511(4) .
P3 O7 1.524(4) .
P3 O8 1.535(4) .
P3 C3 1.839(6) 1_655
P4 O10 1.522(4) .
P4 O11 1.524(4) 1_455
P4 O12 1.526(4) 1_455
P4 C3 1.824(6) .
N1 C9 1.337(8) .
N1 C5 1.360(7) .
N2 C12 1.393(8) .
N2 C13 1.398(8) .
N2 H2 0.8600 .
C19 C18 1.375(10) .
C19 C15 1.398(9) .
C19 H19 0.9300 .
C21 C22 1.358(10) .
C21 C20 1.394(9) .
C21 H21 0.9300 .
N5 C25 1.336(9) .
N5 C29 1.354(9) .
N6 C33 1.336(9) .
N6 C32 1.379(9) .
N6 H6A 0.8600 .
C43 C42 1.372(11) .
C43 C44 1.387(12) .
C43 H43 0.9300 .
C36 C37 1.383(9) .
C36 C35 1.388(9) .
C36 H36 0.8601 .
O9 Cu3 1.950(4) 1_655
O11 P4 1.524(4) 1_655
O12 P4 1.526(4) 1_655
O13 C1 1.474(7) .
O13 H131 0.8421 .
O14 C3 1.457(7) .
O14 H141 0.8415 .
O1W H1W1 0.8420 .
O1W H1W2 0.8662 .
O2W' O2W 0.719(19) .
O2W' H2W1 0.8841 .
O2W' H2W2 0.9674 .
O2W H2W1 0.8592 .
O2W H2W2 0.8380 .
C22 N4 1.337(9) .
C22 H22 0.9300 .
N4 C23 1.332(10) .
C23 C24 1.385(9) .
C23 H23 0.9300 .
C24 C20 1.373(9) .
C24 H24 0.9300 .
C20 C13 1.475(9) .
C13 C14 1.319(8) .
C14 C10 1.323(8) .
C14 H14 0.9300 .
C10 C11 1.316(8) .
C10 C7 1.497(8) .
C11 C12 1.333(8) .
C11 H11 0.9300 .
C12 C15 1.482(8) .
C15 C16 1.360(9) .
C16 C17 1.373(9) .
C16 H16 0.9300 .
C17 N3 1.292(10) .
C17 H17 0.9300 .
N3 C18 1.344(10) .
C18 H18 0.9300 .
C7 C8 1.381(8) .
C7 C6 1.398(9) .
C8 C9 1.370(9) .
C8 H8 0.9300 .
C9 H9 0.9300 .
C5 C6 1.350(9) .
C5 H5 0.9300 .
C6 H6 0.9300 .
C44 N7 1.278(12) .
C44 H44 0.9300 .
N7 C40 1.328(12) .
C40 C41 1.382(12) .
C40 H40 0.9300 .
C41 C42 1.323(11) .
C41 H41 0.9300 .
C42 C32 1.493(11) .
C32 C31 1.316(9) .
C31 C30 1.315(10) .
C31 H31 0.9300 .
C30 C34 1.337(9) .
C30 C27 1.510(9) .
C34 C33 1.339(9) .
C34 H34 0.9300 .
C33 C37 1.467(9) .
C37 C38 1.406(10) .
C38 C39 1.373(10) .
C38 H38 0.9300 .
C39 N8 1.327(9) .
C39 H39 0.9300 .
N8 C35 1.314(8) .
N8 Cu3 2.460(6) 2_675
C35 H35 0.9300 .
C27 C26 1.370(9) .
C27 C28 1.379(10) .
C26 C25 1.380(9) .
C26 H26 0.9300 .
C25 H25 0.9300 .
C29 C28 1.368(10) .
C29 H29 0.9300 .
C28 H28 0.9300 .
C1 C2 1.501(9) .
C2 H2A 0.9600 .
C2 H2B 0.9600 .
C2 H2C 0.9600 .
C3 C4 1.527(9) .
C3 P3 1.839(6) 1_455
C4 H4A 0.9600 .
C4 H4B 0.9600 .
C4 H4C 0.9600 .

loop_
_geom_hbond_atom_site_label_D
_geom_hbond_atom_site_label_H
_geom_hbond_atom_site_label_A
_geom_hbond_distance_DH
_geom_hbond_distance_HA
_geom_hbond_distance_DA
_geom_hbond_angle_DHA
_geom_hbond_site_symmetry_A
O13 H131 O11 0.84 2.08 2.810(6) 144.2 .
O14 H141 O2 0.84 2.02 2.781(6) 151.0 1_455
O2W H2W1 O1W 0.86 1.71 2.48(2) 148.2 1_565
O2W H2W2 O10 0.84 2.13 2.912(16) 154.4 1_655
O2W H2W2 O12 0.84 2.64 3.295(19) 136.2 .
O1W H1W1 O4 0.84 2.44 3.238(13) 158.7 1_645
N2 H2 O3 0.86 2.60 3.422(7) 160.8 2_656
N3 H3 O1W 0.86 2.05 2.858(1) 157.2 2_656
C5 H5 O1 0.93 2.36 2.873(8) 114.5 .
C9 H9 O6 0.93 2.37 3.165(8) 143.7 1_645
C17 H17 O10 0.93 2.72 3.331(9) 124.0 2_566
C17 H17 O5 0.93 2.42 3.196(9) 141.4 2_566
C19 H19 O3 0.93 2.51 3.280(9) 140.2 2_656
C25 H25 O4 0.93 2.44 2.919(8) 112.2 .
C25 H25 O8 0.93 2.35 3.238(8) 160.4 1_465
C35 H35 O9 0.93 2.54 3.118(8) 120.2 2_775
